data_4113496
loop_
_publ_author_name
'F. Albert Cotton'
'Elizabeth A. Hillard'
'Carlos A. Murillo'

_publ_contact_author_address
;  Laboratory for Molecular Structure and Bonding
   Dept. of Chemistry
   Texas A&M University, P.O. Box  30012
   College Station, TX 77842-3012, USA
;
_publ_contact_author_email cotton@tamu.edu
_publ_contact_author_fax '(979) 845 9351'
_publ_contact_author_name 'F. A. Cotton'
_publ_contact_author_phone '(979) 845 4432'
_publ_section_title
;
 A Highly Reduced V23+ Unit with a Metal-Metal Bond Order of 3.5
;
_journal_name_full 'Journal of the American Chemical Society'
_journal_page_first 2026
_journal_page_last 2027
_journal_paper_doi 10.1021/ja029792i
_journal_volume 125
_journal_year 2003
_chemical_formula_moiety 'C12 H24 O3 K+, C52 H44 N8 V2-'
_chemical_formula_sum 'C64 H68 K N8 O3 V2'
_chemical_formula_weight 1138.24
_chemical_name_systematic
;
 Potassium tetrakis(N,N'-diphenylformamidinate)divanadate(I,II)
;
_space_group_IT_number 33
_symmetry_cell_setting orthorhombic
_symmetry_space_group_name_Hall 'P 2c -2n'
_symmetry_space_group_name_H-M 'P n a 21'
_atom_sites_solution_hydrogens geom
_atom_sites_solution_primary direct
_atom_sites_solution_secondary difmap
_audit_creation_method SHELXL-97
_cell_angle_alpha 90.00
_cell_angle_beta 90.00
_cell_angle_gamma 90.00
_cell_formula_units_Z 4
_cell_length_a 20.2487(10)
_cell_length_b 12.4492(6)
_cell_length_c 22.9565(12)
_cell_measurement_reflns_used 5019
_cell_measurement_temperature 213(2)
_cell_measurement_theta_max 21.5565
_cell_measurement_theta_min 2.593
_cell_volume 5786.9(5)
_computing_cell_refinement 'Bruker SMART'
_computing_data_collection 'Bruker SMART'
_computing_data_reduction 'Bruker SAINT'
_computing_molecular_graphics 'SHELTXL v5.05 (Siemens, 1996)'
_computing_publication_material 'SHELXL-97 (Sheldrick, 1997)'
_computing_structure_refinement 'SHELXL-97 (Sheldrick, 1997)'
_computing_structure_solution 'SHELXS-97 (Sheldrick, 1990)'
_diffrn_ambient_temperature 213(2)
_diffrn_measured_fraction_theta_full 0.997
_diffrn_measured_fraction_theta_max 0.997
_diffrn_measurement_device_type 'Bruker SMART area detector'
_diffrn_measurement_method \w-scans
_diffrn_radiation_monochromator graphite
_diffrn_radiation_source 'normal-focus sealed tube'
_diffrn_radiation_type MoK\a
_diffrn_radiation_wavelength 0.71073
_diffrn_reflns_av_R_equivalents 0.0590
_diffrn_reflns_av_sigmaI/netI 0.0724
_diffrn_reflns_limit_h_max 21
_diffrn_reflns_limit_h_min -24
_diffrn_reflns_limit_k_max 13
_diffrn_reflns_limit_k_min -14
_diffrn_reflns_limit_l_max 27
_diffrn_reflns_limit_l_min -27
_diffrn_reflns_number 29454
_diffrn_reflns_theta_full 25.06
_diffrn_reflns_theta_max 25.06
_diffrn_reflns_theta_min 1.77
_diffrn_standards_decay_% 0
_diffrn_standards_number 'none (area detector data)'
_exptl_absorpt_coefficient_mu 0.448
_exptl_absorpt_correction_T_max 0.9608
_exptl_absorpt_correction_T_min 0.8773
_exptl_absorpt_correction_type multi-scan
_exptl_crystal_colour black
_exptl_crystal_density_diffrn 1.306
_exptl_crystal_description block
_exptl_crystal_F_000 2388
_exptl_crystal_size_max 0.30
_exptl_crystal_size_mid 0.27
_exptl_crystal_size_min 0.09
_refine_diff_density_max 0.390
_refine_diff_density_min -0.337
_refine_diff_density_rms 0.053
_refine_ls_abs_structure_details 'Flack H D (1983), Acta Cryst. A39, 876-881'
_refine_ls_abs_structure_Flack -0.01(2)
_refine_ls_extinction_method none
_refine_ls_goodness_of_fit_ref 1.022
_refine_ls_hydrogen_treatment noref
_refine_ls_matrix_type full
_refine_ls_number_parameters 703
_refine_ls_number_reflns 10209
_refine_ls_number_restraints 1
_refine_ls_restrained_S_all 1.022
_refine_ls_R_factor_all 0.0809
_refine_ls_R_factor_gt 0.0456
_refine_ls_shift/su_max 0.001
_refine_ls_shift/su_mean 0.000
_refine_ls_structure_factor_coef Fsqd
_refine_ls_weighting_details 'calc w=1/[\s^2^(Fo^2^)+(0.0329P)^2^+1.1218P] where P=(Fo^2^+2Fc^2^)/3'
_refine_ls_weighting_scheme calc
_refine_ls_wR_factor_gt 0.0814
_refine_ls_wR_factor_ref 0.0948
_reflns_number_gt 7446
_reflns_number_total 10209
_reflns_threshold_expression I>2sigma(I)
_cod_data_source_file ja029792i_s1_2.cif
_cod_data_source_block compound1
_cod_database_code 4113496

loop_
_symmetry_equiv_pos_as_xyz
'x, y, z'
'-x, -y, z+1/2'
'x+1/2, -y+1/2, z'
'-x+1/2, y+1/2, z+1/2'

loop_
_atom_site_label
_atom_site_type_symbol
_atom_site_fract_x
_atom_site_fract_y
_atom_site_fract_z
_atom_site_U_iso_or_equiv
_atom_site_adp_type
_atom_site_occupancy
_atom_site_symmetry_multiplicity
_atom_site_calc_flag
_atom_site_refinement_flags
V1 V 0.17433(3) -0.12727(5) 0.30523(3) 0.02679(15) Uani 1 1 d .
V2 V 0.19503(3) 0.01945(5) 0.28524(3) 0.02613(15) Uani 1 1 d .
N1 N 0.24863(16) -0.1409(2) 0.36927(14) 0.0304(8) Uani 1 1 d .
N2 N 0.10404(16) -0.0848(3) 0.36999(14) 0.0295(8) Uani 1 1 d .
N3 N 0.24160(16) -0.1956(2) 0.24280(14) 0.0291(8) Uani 1 1 d .
N4 N 0.08977(15) -0.1445(2) 0.24863(14) 0.0288(8) Uani 1 1 d .
N5 N 0.27667(16) 0.0327(2) 0.34405(14) 0.0294(8) Uani 1 1 d .
N6 N 0.13038(17) 0.0921(2) 0.34909(14) 0.0317(8) Uani 1 1 d .
N7 N 0.26462(15) -0.0201(3) 0.21752(14) 0.0300(8) Uani 1 1 d .
N8 N 0.11382(16) 0.0309(2) 0.22703(14) 0.0274(8) Uani 1 1 d .
C1 C 0.25512(19) -0.2240(3) 0.41080(17) 0.0299(10) Uani 1 1 d .
C2 C 0.2469(2) -0.3305(3) 0.39350(19) 0.0395(11) Uani 1 1 d .
H2A H 0.2376 -0.3458 0.3543 0.047 Uiso 1 1 calc R
C3 C 0.2522(2) -0.4137(4) 0.4327(2) 0.0475(12) Uani 1 1 d .
H3A H 0.2462 -0.4847 0.4198 0.057 Uiso 1 1 calc R
C4 C 0.2662(2) -0.3948(4) 0.4899(2) 0.0620(15) Uani 1 1 d .
H4A H 0.2704 -0.4519 0.5164 0.074 Uiso 1 1 calc R
C5 C 0.2741(3) -0.2893(4) 0.5081(2) 0.0622(15) Uani 1 1 d .
H5A H 0.2836 -0.2749 0.5474 0.075 Uiso 1 1 calc R
C6 C 0.2682(2) -0.2047(4) 0.46902(19) 0.0455(12) Uani 1 1 d .
H6A H 0.2731 -0.1337 0.4822 0.055 Uiso 1 1 calc R
C7 C 0.2869(2) -0.0554(3) 0.37505(17) 0.0298(10) Uani 1 1 d .
H7A H 0.3221 -0.0572 0.4018 0.036 Uiso 1 1 calc R
C8 C 0.3250(2) 0.1147(3) 0.34907(17) 0.0301(9) Uani 1 1 d .
C9 C 0.3921(2) 0.0931(3) 0.34740(19) 0.0378(11) Uani 1 1 d .
H9A H 0.4064 0.0219 0.3422 0.045 Uiso 1 1 calc R
C10 C 0.4389(2) 0.1746(4) 0.3533(2) 0.0475(12) Uani 1 1 d .
H10A H 0.4841 0.1579 0.3527 0.057 Uiso 1 1 calc R
C11 C 0.4188(2) 0.2786(4) 0.3599(2) 0.0452(12) Uani 1 1 d .
H11A H 0.4502 0.3336 0.3638 0.054 Uiso 1 1 calc R
C12 C 0.3529(2) 0.3026(3) 0.3607(2) 0.0460(12) Uani 1 1 d .
H12A H 0.3391 0.3742 0.3652 0.055 Uiso 1 1 calc R
C13 C 0.3063(2) 0.2206(3) 0.3550(2) 0.0397(11) Uani 1 1 d .
H13A H 0.2612 0.2381 0.3551 0.048 Uiso 1 1 calc R
C14 C 0.0543(2) -0.1538(3) 0.39183(17) 0.0311(10) Uani 1 1 d .
C15 C 0.0723(2) -0.2447(3) 0.42382(18) 0.0377(11) Uani 1 1 d .
H15A H 0.1170 -0.2574 0.4322 0.045 Uiso 1 1 calc R
C16 C 0.0252(2) -0.3156(3) 0.44306(19) 0.0407(11) Uani 1 1 d .
H16A H 0.0382 -0.3764 0.4645 0.049 Uiso 1 1 calc R
C17 C -0.0403(2) -0.2994(4) 0.4315(2) 0.0497(13) Uani 1 1 d .
H17A H -0.0721 -0.3485 0.4448 0.060 Uiso 1 1 calc R
C18 C -0.0593(2) -0.2098(4) 0.3999(2) 0.0514(13) Uani 1 1 d .
H18A H -0.1042 -0.1978 0.3917 0.062 Uiso 1 1 calc R
C19 C -0.0123(2) -0.1383(3) 0.38051(19) 0.0412(11) Uani 1 1 d .
H19A H -0.0257 -0.0777 0.3591 0.049 Uiso 1 1 calc R
C20 C 0.0935(2) 0.0197(3) 0.37625(17) 0.0303(10) Uani 1 1 d .
H20A H 0.0590 0.0431 0.4006 0.036 Uiso 1 1 calc R
C21 C 0.12335(19) 0.2008(3) 0.36706(18) 0.0295(10) Uani 1 1 d .
C22 C 0.1049(2) 0.2305(4) 0.42326(19) 0.0400(11) Uani 1 1 d .
H22A H 0.0959 0.1772 0.4512 0.048 Uiso 1 1 calc R
C23 C 0.0995(2) 0.3374(4) 0.4383(2) 0.0508(13) Uani 1 1 d .
H23A H 0.0862 0.3561 0.4762 0.061 Uiso 1 1 calc R
C24 C 0.1133(2) 0.4166(4) 0.3988(3) 0.0552(14) Uani 1 1 d .
H24A H 0.1094 0.4892 0.4094 0.066 Uiso 1 1 calc R
C25 C 0.1329(2) 0.3893(4) 0.3435(2) 0.0456(12) Uani 1 1 d .
H25A H 0.1431 0.4435 0.3165 0.055 Uiso 1 1 calc R
C26 C 0.1379(2) 0.2823(3) 0.3274(2) 0.0393(11) Uani 1 1 d .
H26A H 0.1511 0.2646 0.2893 0.047 Uiso 1 1 calc R
C27 C 0.2662(2) -0.3026(3) 0.24316(17) 0.0334(10) Uani 1 1 d .
C28 C 0.3323(2) -0.3258(3) 0.25454(19) 0.0430(11) Uani 1 1 d .
H28A H 0.3620 -0.2695 0.2623 0.052 Uiso 1 1 calc R
C29 C 0.3546(3) -0.4305(4) 0.2545(2) 0.0581(14) Uani 1 1 d .
H29A H 0.3993 -0.4451 0.2623 0.070 Uiso 1 1 calc R
C30 C 0.3117(3) -0.5138(4) 0.2430(2) 0.0660(16) Uani 1 1 d .
H30A H 0.3270 -0.5852 0.2430 0.079 Uiso 1 1 calc R
C31 C 0.2462(3) -0.4916(4) 0.2317(2) 0.0579(14) Uani 1 1 d .
H31A H 0.2167 -0.5481 0.2237 0.070 Uiso 1 1 calc R
C32 C 0.2235(2) -0.3870(3) 0.23210(18) 0.0427(12) Uani 1 1 d .
H32A H 0.1786 -0.3730 0.2248 0.051 Uiso 1 1 calc R
C33 C 0.2792(2) -0.1239(3) 0.21618(18) 0.0292(9) Uani 1 1 d .
H33A H 0.3232 -0.1463 0.2018 0.035 Uiso 1 1 calc R
C34 C 0.30026(19) 0.0466(3) 0.17879(18) 0.0311(10) Uani 1 1 d .
C35 C 0.3235(2) 0.0105(3) 0.12504(18) 0.0392(11) Uani 1 1 d .
H35A H 0.3146 -0.0604 0.1134 0.047 Uiso 1 1 calc R
C36 C 0.3594(2) 0.0771(4) 0.0886(2) 0.0509(13) Uani 1 1 d .
H36A H 0.3762 0.0502 0.0533 0.061 Uiso 1 1 calc R
C37 C 0.3706(3) 0.1828(4) 0.1037(2) 0.0579(14) Uani 1 1 d .
H37A H 0.3940 0.2287 0.0786 0.070 Uiso 1 1 calc R
C38 C 0.3468(2) 0.2202(4) 0.1564(2) 0.0560(14) Uani 1 1 d .
H38A H 0.3547 0.2919 0.1672 0.067 Uiso 1 1 calc R
C39 C 0.3116(2) 0.1540(3) 0.1933(2) 0.0420(11) Uani 1 1 d .
H39A H 0.2951 0.1814 0.2285 0.050 Uiso 1 1 calc R
C40 C 0.04818(19) -0.2334(3) 0.23894(18) 0.0316(10) Uani 1 1 d .
C41 C 0.0055(2) -0.2419(3) 0.19165(19) 0.0393(11) Uani 1 1 d .
H41A H -0.0237 -0.1781 0.1928 0.047 Uiso 1 1 calc R
C42 C -0.0353(2) -0.3314(4) 0.1851(2) 0.0461(12) Uani 1 1 d .
H42A H -0.0652 -0.3340 0.1539 0.055 Uiso 1 1 calc R
C43 C -0.0322(2) -0.4160(3) 0.2238(2) 0.0442(12) Uani 1 1 d .
H43A H -0.0600 -0.4759 0.2193 0.053 Uiso 1 1 calc R
C44 C 0.0123(2) -0.4110(3) 0.2693(2) 0.0440(12) Uani 1 1 d .
H44A H 0.0153 -0.4686 0.2956 0.053 Uiso 1 1 calc R
C45 C 0.0527(2) -0.3222(3) 0.27647(19) 0.0384(10) Uani 1 1 d .
H45A H 0.0836 -0.3213 0.3070 0.046 Uiso 1 1 calc R
C46 C 0.0714(2) -0.0498(3) 0.22666(17) 0.0296(10) Uani 1 1 d .
H46A H 0.0243 -0.0360 0.2180 0.035 Uiso 1 1 calc R
C47 C 0.0904(2) 0.1340(3) 0.20961(17) 0.0316(10) Uani 1 1 d .
C48 C 0.0293(2) 0.1738(3) 0.22727(19) 0.0379(11) Uani 1 1 d .
H48A H 0.0008 0.1308 0.2496 0.045 Uiso 1 1 calc R
C49 C 0.0109(2) 0.2765(4) 0.2119(2) 0.0498(13) Uani 1 1 d .
H49A H -0.0304 0.3031 0.2238 0.060 Uiso 1 1 calc R
C50 C 0.0527(3) 0.3409(4) 0.1791(2) 0.0558(14) Uani 1 1 d .
H50A H 0.0394 0.4105 0.1684 0.067 Uiso 1 1 calc R
C51 C 0.1137(3) 0.3026(4) 0.1623(2) 0.0525(14) Uani 1 1 d .
H51A H 0.1423 0.3464 0.1405 0.063 Uiso 1 1 calc R
C52 C 0.1330(2) 0.1990(3) 0.17756(19) 0.0387(11) Uani 1 1 d .
H52A H 0.1746 0.1730 0.1663 0.046 Uiso 1 1 calc R
K1 K 0.15758(5) -0.15586(8) 0.13652(4) 0.0483(3) Uani 1 1 d .
O1S O 0.0569(2) -0.0552(3) 0.07587(18) 0.0768(12) Uani 1 1 d .
C1S C -0.0095(4) -0.0566(6) 0.0583(4) 0.132(4) Uani 1 1 d .
H1SA H -0.0126 -0.0879 0.0192 0.159 Uiso 1 1 calc R
H1SB H -0.0349 -0.1020 0.0849 0.159 Uiso 1 1 calc R
C2S C -0.0367(4) 0.0462(5) 0.0576(4) 0.110(3) Uani 1 1 d .
H2SA H -0.0655 0.0569 0.0914 0.132 Uiso 1 1 calc R
H2SB H -0.0626 0.0574 0.0220 0.132 Uiso 1 1 calc R
C3S C 0.0186(3) 0.1194(5) 0.0595(3) 0.091(2) Uani 1 1 d .
H3SA H 0.0195 0.1592 0.0963 0.110 Uiso 1 1 calc R
H3SB H 0.0169 0.1706 0.0271 0.110 Uiso 1 1 calc R
C4S C 0.0785(3) 0.0451(5) 0.0541(3) 0.088(2) Uani 1 1 d .
H4SA H 0.0924 0.0387 0.0134 0.106 Uiso 1 1 calc R
H4SB H 0.1156 0.0725 0.0772 0.106 Uiso 1 1 calc R
O2S O 0.25771(17) -0.2385(3) 0.07326(16) 0.0701(11) Uani 1 1 d .
C5S C 0.2442(3) -0.2470(5) 0.0124(2) 0.0666(15) Uani 1 1 d .
H5SA H 0.2750 -0.2023 -0.0099 0.080 Uiso 1 1 calc R
H5SB H 0.1991 -0.2233 0.0041 0.080 Uiso 1 1 calc R
C6S C 0.2527(3) -0.3645(4) -0.0038(2) 0.0672(16) Uani 1 1 d .
H6SA H 0.2099 -0.4014 -0.0053 0.081 Uiso 1 1 calc R
H6SB H 0.2746 -0.3719 -0.0417 0.081 Uiso 1 1 calc R
C7S C 0.2954(3) -0.4086(5) 0.0447(3) 0.0784(18) Uani 1 1 d .
H7SA H 0.2719 -0.4647 0.0664 0.094 Uiso 1 1 calc R
H7SB H 0.3364 -0.4390 0.0291 0.094 Uiso 1 1 calc R
C8S C 0.3096(3) -0.3147(5) 0.0829(2) 0.0803(19) Uani 1 1 d .
H8SA H 0.3106 -0.3368 0.1239 0.096 Uiso 1 1 calc R
H8SB H 0.3525 -0.2832 0.0729 0.096 Uiso 1 1 calc R
O3S O 0.10246(18) -0.3176(3) 0.07334(14) 0.0592(10) Uani 1 1 d .
C9S C 0.0607(3) -0.3170(4) 0.0234(3) 0.086(2) Uani 1 1 d .
H9SA H 0.0797 -0.2720 -0.0074 0.103 Uiso 1 1 calc R
H9SB H 0.0169 -0.2889 0.0334 0.103 Uiso 1 1 calc R
C10S C 0.0558(3) -0.4305(4) 0.0037(3) 0.089(2) Uani 1 1 d .
H10B H 0.0110 -0.4465 -0.0100 0.106 Uiso 1 1 calc R
H10C H 0.0869 -0.4445 -0.0281 0.106 Uiso 1 1 calc R
C11S C 0.0714(4) -0.4933(5) 0.0531(3) 0.120(3) Uani 1 1 d .
H11B H 0.1010 -0.5523 0.0420 0.144 Uiso 1 1 calc R
H11C H 0.0311 -0.5241 0.0698 0.144 Uiso 1 1 calc R
C12S C 0.1041(3) -0.4229(4) 0.0960(2) 0.0594(14) Uani 1 1 d .
H12B H 0.0809 -0.4259 0.1334 0.071 Uiso 1 1 calc R
H12C H 0.1499 -0.4458 0.1021 0.071 Uiso 1 1 calc R

loop_
_atom_site_aniso_label
_atom_site_aniso_U_11
_atom_site_aniso_U_22
_atom_site_aniso_U_33
_atom_site_aniso_U_23
_atom_site_aniso_U_13
_atom_site_aniso_U_12
V1 0.0216(3) 0.0274(3) 0.0314(4) 0.0013(3) -0.0004(3) -0.0008(3)
V2 0.0217(3) 0.0257(3) 0.0310(4) -0.0001(3) 0.0005(3) -0.0004(3)
N1 0.028(2) 0.0258(19) 0.038(2) -0.0004(15) 0.0028(16) -0.0029(15)
N2 0.023(2) 0.031(2) 0.034(2) 0.0066(16) -0.0010(16) -0.0016(15)
N3 0.027(2) 0.0248(18) 0.036(2) 0.0007(15) 0.0017(16) -0.0018(15)
N4 0.025(2) 0.0296(19) 0.0320(18) -0.0005(16) -0.0024(16) -0.0020(15)
N5 0.0242(19) 0.0281(19) 0.036(2) -0.0018(16) -0.0038(16) 0.0013(15)
N6 0.035(2) 0.0254(19) 0.035(2) -0.0006(16) 0.0022(17) -0.0014(15)
N7 0.025(2) 0.0289(19) 0.036(2) 0.0040(16) 0.0018(17) -0.0004(15)
N8 0.0245(19) 0.0262(19) 0.032(2) 0.0050(15) 0.0012(16) 0.0012(15)
C1 0.022(2) 0.035(2) 0.033(2) 0.0030(19) -0.0033(19) 0.0000(18)
C2 0.032(3) 0.046(3) 0.040(3) 0.006(2) -0.003(2) 0.001(2)
C3 0.040(3) 0.041(3) 0.061(4) 0.013(2) 0.005(3) 0.000(2)
C4 0.054(4) 0.068(4) 0.064(4) 0.032(3) -0.012(3) -0.001(3)
C5 0.073(4) 0.075(4) 0.038(3) 0.015(3) -0.009(3) -0.018(3)
C6 0.046(3) 0.048(3) 0.043(3) 0.003(2) -0.006(2) -0.005(2)
C7 0.024(2) 0.034(2) 0.032(2) -0.0039(19) -0.0021(19) 0.0047(19)
C8 0.023(2) 0.039(2) 0.029(2) -0.0023(19) -0.0003(19) -0.0074(19)
C9 0.028(3) 0.036(2) 0.049(3) -0.005(2) -0.001(2) 0.002(2)
C10 0.028(3) 0.056(3) 0.059(3) 0.005(2) -0.005(2) -0.009(2)
C11 0.040(3) 0.046(3) 0.050(3) 0.001(2) -0.004(2) -0.014(2)
C12 0.046(3) 0.029(2) 0.063(3) 0.000(2) 0.000(3) -0.005(2)
C13 0.028(3) 0.033(2) 0.059(3) -0.002(2) -0.004(2) 0.003(2)
C14 0.028(2) 0.034(2) 0.032(2) 0.0007(19) 0.0043(19) -0.0002(19)
C15 0.032(3) 0.037(3) 0.044(3) 0.001(2) 0.002(2) 0.005(2)
C16 0.041(3) 0.035(3) 0.046(3) 0.009(2) 0.006(2) 0.000(2)
C17 0.041(3) 0.048(3) 0.060(3) 0.010(3) 0.014(3) -0.015(2)
C18 0.025(3) 0.066(3) 0.063(3) 0.018(3) 0.001(2) -0.010(2)
C19 0.030(3) 0.045(3) 0.048(3) 0.013(2) 0.000(2) 0.001(2)
C20 0.024(2) 0.038(2) 0.029(2) -0.005(2) 0.0023(19) 0.001(2)
C21 0.013(2) 0.034(2) 0.041(3) -0.005(2) -0.0025(19) -0.0006(17)
C22 0.031(3) 0.047(3) 0.041(3) -0.007(2) 0.002(2) -0.002(2)
C23 0.035(3) 0.056(3) 0.062(3) -0.023(3) 0.004(3) 0.005(2)
C24 0.035(3) 0.031(3) 0.099(4) -0.023(3) 0.002(3) 0.001(2)
C25 0.029(3) 0.044(3) 0.064(3) 0.001(2) 0.006(2) -0.004(2)
C26 0.035(3) 0.033(3) 0.050(3) -0.003(2) -0.010(2) 0.002(2)
C27 0.039(3) 0.031(2) 0.030(2) -0.0015(19) 0.006(2) 0.004(2)
C28 0.039(3) 0.042(3) 0.048(3) 0.001(2) 0.000(2) 0.008(2)
C29 0.049(3) 0.059(3) 0.067(4) 0.006(3) 0.003(3) 0.020(3)
C30 0.095(5) 0.034(3) 0.069(4) -0.003(3) 0.007(3) 0.021(3)
C31 0.082(4) 0.032(3) 0.060(3) -0.005(2) 0.007(3) -0.012(3)
C32 0.047(3) 0.034(3) 0.047(3) -0.001(2) -0.003(2) -0.005(2)
C33 0.021(2) 0.032(2) 0.034(2) -0.006(2) -0.0031(19) 0.0057(18)
C34 0.017(2) 0.043(3) 0.033(2) 0.0066(19) -0.002(2) 0.0028(18)
C35 0.039(3) 0.037(2) 0.042(3) 0.005(2) 0.002(2) 0.001(2)
C36 0.042(3) 0.065(3) 0.045(3) 0.008(3) 0.013(2) -0.004(3)
C37 0.058(4) 0.067(4) 0.049(3) 0.015(3) 0.011(3) -0.019(3)
C38 0.060(4) 0.042(3) 0.067(4) 0.004(3) 0.009(3) -0.021(3)
C39 0.044(3) 0.033(3) 0.048(3) 0.002(2) 0.007(2) -0.008(2)
C40 0.021(2) 0.037(2) 0.037(2) 0.000(2) 0.000(2) -0.0015(19)
C41 0.028(3) 0.038(3) 0.051(3) -0.011(2) -0.001(2) 0.007(2)
C42 0.035(3) 0.047(3) 0.057(3) -0.012(2) -0.012(2) -0.004(2)
C43 0.026(3) 0.034(3) 0.072(3) -0.013(2) -0.003(3) -0.008(2)
C44 0.040(3) 0.029(2) 0.063(3) 0.001(2) 0.007(2) -0.006(2)
C45 0.029(2) 0.040(2) 0.047(3) -0.001(2) -0.001(2) -0.0013(19)
C46 0.017(2) 0.036(3) 0.035(2) -0.0055(19) 0.0021(19) -0.0072(18)
C47 0.033(3) 0.032(2) 0.030(3) 0.0009(19) -0.007(2) 0.002(2)
C48 0.034(3) 0.039(3) 0.041(3) -0.001(2) 0.006(2) 0.001(2)
C49 0.043(3) 0.048(3) 0.059(3) 0.006(3) 0.007(3) 0.016(2)
C50 0.066(4) 0.037(3) 0.064(3) 0.008(3) 0.000(3) 0.020(3)
C51 0.055(4) 0.042(3) 0.060(3) 0.014(2) -0.003(3) -0.002(3)
C52 0.033(3) 0.039(3) 0.044(3) 0.003(2) 0.002(2) 0.007(2)
K1 0.0371(6) 0.0641(7) 0.0438(6) -0.0103(5) -0.0015(5) 0.0085(5)
O1S 0.078(3) 0.054(2) 0.099(3) 0.005(2) -0.041(2) 0.004(2)
C1S 0.109(6) 0.083(5) 0.205(9) 0.059(6) -0.094(7) -0.021(5)
C2S 0.074(5) 0.079(5) 0.177(8) 0.004(5) -0.025(5) 0.003(4)
C3S 0.099(5) 0.074(4) 0.102(5) 0.023(4) -0.035(4) -0.007(4)
C4S 0.072(5) 0.110(6) 0.082(5) -0.009(4) -0.002(4) -0.025(4)
O2S 0.049(2) 0.088(3) 0.073(3) -0.036(2) 0.005(2) 0.009(2)
C5S 0.057(4) 0.089(4) 0.053(3) -0.012(3) 0.005(3) 0.004(3)
C6S 0.049(3) 0.091(4) 0.062(4) -0.025(3) 0.004(3) -0.013(3)
C7S 0.079(5) 0.083(4) 0.073(4) -0.021(3) 0.000(4) 0.003(4)
C8S 0.059(4) 0.122(5) 0.061(4) -0.030(4) 0.000(3) 0.009(4)
O3S 0.069(3) 0.053(2) 0.055(2) -0.0013(18) -0.0100(19) -0.0193(18)
C9S 0.091(5) 0.062(4) 0.105(5) 0.010(3) -0.052(4) -0.014(3)
C10S 0.109(6) 0.053(4) 0.104(5) -0.008(4) -0.048(5) 0.001(3)
C11S 0.240(10) 0.054(4) 0.066(4) 0.002(3) -0.045(6) -0.036(5)
C12S 0.075(4) 0.052(3) 0.051(3) 0.007(3) -0.008(3) -0.001(3)

loop_
_atom_type_symbol
_atom_type_description
_atom_type_scat_dispersion_real
_atom_type_scat_dispersion_imag
_atom_type_scat_source
C C 0.0033 0.0016 'International Tables Vol C Tables 4.2.6.8 and 6.1.1.4'
H H 0.0000 0.0000 'International Tables Vol C Tables 4.2.6.8 and 6.1.1.4'
N N 0.0061 0.0033 'International Tables Vol C Tables 4.2.6.8 and 6.1.1.4'
O O 0.0106 0.0060 'International Tables Vol C Tables 4.2.6.8 and 6.1.1.4'
K K 0.2009 0.2494 'International Tables Vol C Tables 4.2.6.8 and 6.1.1.4'
V V 0.3005 0.5294 'International Tables Vol C Tables 4.2.6.8 and 6.1.1.4'

loop_
_geom_angle_atom_site_label_1
_geom_angle_atom_site_label_2
_geom_angle_atom_site_label_3
_geom_angle
V2 V1 N1 95.00(9)
V2 V1 N2 94.38(9)
N1 V1 N2 90.58(13)
V2 V1 N3 94.49(9)
N1 V1 N3 88.90(12)
N2 V1 N3 171.12(12)
V2 V1 N4 97.07(9)
N1 V1 N4 167.46(12)
N2 V1 N4 85.10(12)
N3 V1 N4 93.55(12)
V2 V1 K1 82.48(3)
N1 V1 K1 138.21(9)
N2 V1 K1 131.19(9)
N3 V1 K1 50.09(9)
N4 V1 K1 47.57(9)
V1 V2 N8 92.59(9)
V1 V2 N5 95.20(9)
N8 V2 N5 171.72(12)
V1 V2 N7 95.59(9)
N8 V2 N7 93.89(12)
N5 V2 N7 88.14(12)
V1 V2 N6 95.93(9)
N8 V2 N6 85.96(12)
N5 V2 N6 90.44(13)
N7 V2 N6 168.48(12)
C7 N1 C1 117.8(3)
C7 N1 V1 115.0(3)
C1 N1 V1 126.5(2)
C20 N2 C14 116.2(3)
C20 N2 V1 115.3(3)
C14 N2 V1 125.0(3)
C33 N3 C27 115.6(3)
C33 N3 V1 113.9(3)
C27 N3 V1 126.0(3)
C33 N3 K1 80.8(2)
C27 N3 K1 110.9(2)
V1 N3 K1 96.71(11)
C46 N4 C40 117.9(3)
C46 N4 V1 111.1(2)
C40 N4 V1 130.3(3)
C46 N4 K1 80.8(2)
C40 N4 K1 96.0(2)
V1 N4 K1 99.34(11)
C7 N5 C8 116.4(3)
C7 N5 V2 113.3(3)
C8 N5 V2 129.8(3)
C20 N6 C21 117.0(3)
C20 N6 V2 112.0(3)
C21 N6 V2 130.9(3)
C33 N7 C34 116.4(3)
C33 N7 V2 112.7(3)
C34 N7 V2 130.7(3)
C33 N7 K1 68.7(2)
C34 N7 K1 106.3(2)
V2 N7 K1 95.36(11)
C46 N8 C47 117.8(3)
C46 N8 V2 117.1(3)
C47 N8 V2 119.6(2)
C46 N8 K1 68.2(2)
C47 N8 K1 123.9(2)
V2 N8 K1 98.24(11)
C6 C1 C2 117.6(4)
C6 C1 N1 122.9(4)
C2 C1 N1 119.5(4)
C3 C2 C1 121.4(4)
C4 C3 C2 121.0(5)
C3 C4 C5 118.5(5)
C4 C5 C6 120.9(5)
C1 C6 C5 120.6(4)
N5 C7 N1 121.4(4)
C13 C8 C9 117.2(4)
C13 C8 N5 120.4(4)
C9 C8 N5 122.3(4)
C8 C9 C10 121.5(4)
C11 C10 C9 119.9(4)
C12 C11 C10 120.0(4)
C11 C12 C13 119.8(4)
C8 C13 C12 121.6(4)
C19 C14 C15 117.7(4)
C19 C14 N2 122.8(4)
C15 C14 N2 119.4(4)
C16 C15 C14 120.6(4)
C17 C16 C15 121.0(4)
C16 C17 C18 119.4(4)
C19 C18 C17 119.9(4)
C18 C19 C14 121.4(4)
N6 C20 N2 121.7(4)
C22 C21 C26 117.9(4)
C22 C21 N6 123.3(4)
C26 C21 N6 118.8(4)
C23 C22 C21 120.6(4)
C24 C23 C22 120.9(5)
C23 C24 C25 119.6(4)
C24 C25 C26 120.4(5)
C25 C26 C21 120.6(4)
C32 C27 C28 118.5(4)
C32 C27 N3 119.3(4)
C28 C27 N3 122.1(4)
C29 C28 C27 120.6(4)
C30 C29 C28 120.3(5)
C29 C30 C31 119.4(4)
C32 C31 C30 120.5(5)
C31 C32 C27 120.6(5)
N3 C33 N7 121.2(4)
N3 C33 K1 74.2(2)
N7 C33 K1 87.8(2)
C39 C34 C35 117.6(4)
C39 C34 N7 119.8(4)
C35 C34 N7 122.6(4)
C36 C35 C34 121.3(4)
C37 C36 C35 120.4(5)
C36 C37 C38 118.9(5)
C39 C38 C37 121.1(5)
C38 C39 C34 120.7(4)
C41 C40 C45 117.3(4)
C41 C40 N4 123.7(4)
C45 C40 N4 118.8(4)
C41 C40 K1 83.4(2)
C45 C40 K1 127.6(3)
N4 C40 K1 59.49(19)
C40 C41 C42 120.8(4)
C40 C41 K1 73.3(2)
C42 C41 K1 136.6(3)
C43 C42 C41 120.9(4)
C42 C43 C44 118.8(4)
C43 C44 C45 120.7(4)
C44 C45 C40 121.1(4)
N8 C46 N4 119.2(4)
N8 C46 K1 87.8(2)
N4 C46 K1 73.2(2)
C48 C47 C52 119.8(4)
C48 C47 N8 122.3(4)
C52 C47 N8 117.7(4)
C49 C48 C47 119.7(4)
C48 C49 C50 120.7(4)
C51 C50 C49 119.8(4)
C50 C51 C52 120.1(5)
C51 C52 C47 119.8(4)
O2S K1 O3S 74.88(11)
O2S K1 O1S 117.07(13)
O3S K1 O1S 76.40(11)
O2S K1 N4 147.81(12)
O3S K1 N4 108.23(10)
O1S K1 N4 94.30(12)
O2S K1 C46 166.52(11)
O3S K1 C46 116.95(11)
O1S K1 C46 73.77(12)
N4 K1 C46 25.96(9)
O2S K1 N3 87.07(11)
O3S K1 N3 122.77(10)
O1S K1 N3 153.73(11)
N4 K1 N3 63.91(9)
C46 K1 N3 80.97(10)
O2S K1 C33 76.63(11)
O3S K1 C33 137.46(11)
O1S K1 C33 145.63(11)
N4 K1 C33 81.21(10)
C46 K1 C33 89.93(11)
N3 K1 C33 24.97(9)
O2S K1 N8 145.48(10)
O3S K1 N8 139.49(10)
O1S K1 N8 78.25(10)
N4 K1 N8 43.27(8)
C46 K1 N8 24.04(8)
N3 K1 N8 75.72(8)
C33 K1 N8 75.32(10)
O2S K1 N7 90.28(10)
O3S K1 N7 160.65(10)
O1S K1 N7 122.15(10)
N4 K1 N7 77.80(9)
C46 K1 N7 76.70(9)
N3 K1 N7 42.41(8)
C33 K1 N7 23.54(8)
N8 K1 N7 56.91(8)
O2S K1 C40 139.47(12)
O3S K1 C40 83.70(10)
O1S K1 C40 89.80(12)
N4 K1 C40 24.55(8)
C46 K1 C40 42.76(10)
N3 K1 C40 76.08(9)
C33 K1 C40 98.50(11)
N8 K1 C40 65.09(9)
N7 K1 C40 100.62(9)
O2S K1 C41 137.71(11)
O3S K1 C41 66.74(10)
O1S K1 C41 70.88(12)
N4 K1 C41 44.11(9)
C46 K1 C41 51.37(10)
N3 K1 C41 98.84(10)
C33 K1 C41 121.77(11)
N8 K1 C41 75.35(9)
N7 K1 C41 121.89(9)
C40 K1 C41 23.28(9)
O2S K1 C4S 108.87(15)
O3S K1 C4S 93.03(13)
O1S K1 C4S 22.10(12)
N4 K1 C4S 103.01(13)
C46 K1 C4S 78.12(14)
N3 K1 C4S 143.88(12)
C33 K1 C4S 126.03(13)
N8 K1 C4S 73.16(12)
N7 K1 C4S 103.66(12)
C40 K1 C4S 106.22(13)
C41 K1 C4S 90.67(13)
C1S O1S C4S 101.8(5)
C1S O1S K1 147.6(4)
C4S O1S K1 110.5(4)
C2S C1S O1S 111.8(6)
C1S C2S C3S 105.8(6)
C2S C3S C4S 103.3(5)
O1S C4S C3S 105.1(5)
O1S C4S K1 47.4(3)
C3S C4S K1 138.3(4)
C5S O2S C8S 104.0(4)
C5S O2S K1 114.3(3)
C8S O2S K1 136.1(3)
O2S C5S C6S 106.9(4)
O2S C5S K1 44.1(2)
C6S C5S K1 124.3(3)
C7S C6S C5S 103.4(4)
C8S C7S C6S 105.0(5)
O2S C8S C7S 106.7(5)
C12S O3S C9S 108.4(4)
C12S O3S K1 118.8(3)
C9S O3S K1 132.0(3)
O3S C9S C10S 106.3(4)
C11S C10S C9S 105.4(5)
C10S C11S C12S 107.9(5)
O3S C12S C11S 107.2(4)

loop_
_geom_bond_atom_site_label_1
_geom_bond_atom_site_label_2
_geom_bond_distance
V1 V2 1.9295(8)
V1 N1 2.110(3)
V1 N2 2.125(3)
V1 N3 2.153(3)
V1 N4 2.160(3)
V1 K1 3.9040(12)
V2 N8 2.124(3)
V2 N5 2.141(3)
V2 N7 2.155(3)
V2 N6 2.164(3)
N1 C7 1.324(5)
N1 C1 1.413(5)
N2 C20 1.327(5)
N2 C14 1.416(5)
N3 C33 1.323(5)
N3 C27 1.422(5)
N3 K1 3.015(3)
N4 C46 1.335(5)
N4 C40 1.409(5)
N4 K1 2.920(3)
N5 C7 1.324(5)
N5 C8 1.419(5)
N6 C20 1.326(5)
N6 C21 1.421(5)
N7 C33 1.326(5)
N7 C34 1.415(5)
N7 K1 3.318(3)
N8 C46 1.321(4)
N8 C47 1.425(5)
N8 K1 3.242(3)
C1 C6 1.383(6)
C1 C2 1.394(6)
C2 C3 1.376(6)
C3 C4 1.365(6)
C4 C5 1.387(7)
C5 C6 1.389(6)
C8 C13 1.379(5)
C8 C9 1.385(6)
C9 C10 1.394(6)
C10 C11 1.366(6)
C11 C12 1.366(6)
C12 C13 1.397(6)
C14 C19 1.386(6)
C14 C15 1.398(5)
C15 C16 1.372(6)
C16 C17 1.368(6)
C17 C18 1.384(6)
C18 C19 1.377(6)
C21 C22 1.393(5)
C21 C26 1.396(5)
C22 C23 1.378(6)
C23 C24 1.369(7)
C24 C25 1.372(7)
C25 C26 1.385(6)
C27 C32 1.385(6)
C27 C28 1.394(6)
C28 C29 1.379(6)
C29 C30 1.379(7)
C30 C31 1.381(7)
C31 C32 1.381(6)
C33 K1 3.094(4)
C34 C39 1.396(5)
C34 C35 1.395(6)
C35 C36 1.385(6)
C36 C37 1.380(6)
C37 C38 1.382(6)
C38 C39 1.381(6)
C40 C41 1.391(5)
C40 C45 1.404(5)
C40 K1 3.371(4)
C41 C42 1.395(6)
C41 K1 3.497(4)
C42 C43 1.380(6)
C43 C44 1.381(6)
C44 C45 1.385(5)
C46 K1 3.012(4)
C47 C48 1.392(5)
C47 C52 1.393(6)
C48 C49 1.377(5)
C49 C50 1.387(6)
C50 C51 1.380(7)
C51 C52 1.392(6)
K1 O2S 2.698(3)
K1 O3S 2.721(3)
K1 O1S 2.768(4)
K1 C4S 3.522(7)
O1S C1S 1.404(7)
O1S C4S 1.414(6)
C1S C2S 1.393(8)
C2S C3S 1.444(8)
C3S C4S 1.530(8)
O2S C5S 1.427(6)
O2S C8S 1.433(6)
C5S C6S 1.520(7)
C6S C7S 1.514(7)
C7S C8S 1.489(7)
O3S C12S 1.410(5)
O3S C9S 1.425(6)
C9S C10S 1.487(7)
C10S C11S 1.414(7)
C11S C12S 1.475(7)
